data_4346924
loop_
_publ_author_name
'Raju, Suresh'
'Jastrzebski, Johann T. B. H.'
'Lutz, Martin'
'Witteman, L\'eon'
'Dethlefsen, Johannes R.'
'Fristrup, Peter'
'Moret, Marc-Etienne'
'Gebbink, Robertus J M Klein'

_publ_section_title
;
 Spectroscopic Characterization of a Monomeric, Cyclopentadienyl-Based
 Rhenium(V) Dioxo Complex.
;
_journal_issue 22
_journal_name_full 'Inorganic chemistry'
_journal_page_first 11031
_journal_page_last 11036
_journal_paper_doi 10.1021/acs.inorgchem.5b02366
_journal_volume 54
_journal_year 2015
_chemical_formula_moiety 'C19 H33 O3 Re'
_chemical_formula_sum 'C19 H33 O3 Re'
_chemical_formula_weight 495.65
_space_group_crystal_system monoclinic
_space_group_IT_number 14
_space_group_name_Hall '-P 2yn'
_space_group_name_H-M_alt 'P 1 21/n 1'
_atom_sites_solution_hydrogens difmap
_atom_sites_solution_primary heavy
_atom_sites_solution_secondary difmap
_audit_creation_method SHELXL-2013
_cell_angle_alpha 90
_cell_angle_beta 97.5339(14)
_cell_angle_gamma 90
_cell_formula_units_Z 4
_cell_length_a 8.9274(3)
_cell_length_b 18.1800(7)
_cell_length_c 12.1650(4)
_cell_measurement_reflns_used 9661
_cell_measurement_temperature 150(2)
_cell_measurement_theta_max 27.56
_cell_measurement_theta_min 2.30
_cell_volume 1957.34(12)
_computing_cell_refinement 'SAINT V8.27B'
_computing_data_collection Apex2
_computing_data_reduction 'SAINT V8.27B, SADABS-2012/1'
_computing_structure_refinement 'SHELXL-2013 (Sheldrick, 2013)'
_computing_structure_solution SHELXT
_diffrn_ambient_temperature 150(2)
_diffrn_measured_fraction_theta_full 0.999
_diffrn_measured_fraction_theta_max 0.998
_diffrn_measurement_device_type 'Bruker Kappa ApexII'
_diffrn_measurement_method '\f and \w scans'
_diffrn_radiation_type MoK\a
_diffrn_radiation_wavelength 0.71073
_diffrn_reflns_av_R_equivalents 0.0114
_diffrn_reflns_av_unetI/netI 0.0077
_diffrn_reflns_Laue_measured_fraction_full 0.999
_diffrn_reflns_Laue_measured_fraction_max 0.998
_diffrn_reflns_limit_h_max 11
_diffrn_reflns_limit_h_min -11
_diffrn_reflns_limit_k_max 23
_diffrn_reflns_limit_k_min -23
_diffrn_reflns_limit_l_max 15
_diffrn_reflns_limit_l_min -15
_diffrn_reflns_number 23815
_diffrn_reflns_point_group_measured_fraction_full 0.999
_diffrn_reflns_point_group_measured_fraction_max 0.998
_diffrn_reflns_theta_full 25.242
_diffrn_reflns_theta_max 27.561
_diffrn_reflns_theta_min 2.026
_diffrn_source 'sealed tube'
_exptl_absorpt_coefficient_mu 6.220
_exptl_absorpt_correction_T_max 0.4305
_exptl_absorpt_correction_T_min 0.2955
_exptl_absorpt_correction_type multi-scan
_exptl_absorpt_process_details SADABS-2012/1
_exptl_crystal_colour 'dark purple'
_exptl_crystal_density_diffrn 1.682
_exptl_crystal_description block
_exptl_crystal_F_000 984
_exptl_crystal_size_max 0.44
_exptl_crystal_size_mid 0.35
_exptl_crystal_size_min 0.22
_refine_diff_density_max 1.153
_refine_diff_density_min -0.776
_refine_diff_density_rms 0.063
_refine_ls_extinction_method none
_refine_ls_goodness_of_fit_ref 1.137
_refine_ls_hydrogen_treatment mixed
_refine_ls_matrix_type full
_refine_ls_number_parameters 225
_refine_ls_number_reflns 4522
_refine_ls_number_restraints 0
_refine_ls_restrained_S_all 1.137
_refine_ls_R_factor_all 0.0142
_refine_ls_R_factor_gt 0.0138
_refine_ls_shift/su_max 0.003
_refine_ls_shift/su_mean 0.000
_refine_ls_structure_factor_coef Fsqd
_refine_ls_weighting_details 'w=1/[\s^2^(Fo^2^)+(0.0082P)^2^+2.7365P] where P=(Fo^2^+2Fc^2^)/3'
_refine_ls_weighting_scheme calc
_refine_ls_wR_factor_gt 0.0309
_refine_ls_wR_factor_ref 0.0310
_reflns_Friedel_coverage 0.000
_reflns_number_gt 4441
_reflns_number_total 4522
_reflns_threshold_expression 'I > 2\s(I)'
_cod_data_source_file ic5b02366_si_002.cif
_cod_data_source_block l0652a
_cod_original_sg_symbol_H-M 'P 21/n'
_cod_database_code 4346924
_shelx_space_group_comment
;
The symmetry employed for this shelxl refinement is uniquely defined
by the following loop, which should always be used as a source of
symmetry information in preference to the above space-group names.
They are only intended as comments.
;
_shelxl_version_number 2013-4

loop_
_space_group_symop_operation_xyz
'x, y, z'
'-x+1/2, y+1/2, -z+1/2'
'-x, -y, -z'
'x-1/2, -y-1/2, z-1/2'

loop_
_atom_site_label
_atom_site_type_symbol
_atom_site_fract_x
_atom_site_fract_y
_atom_site_fract_z
_atom_site_U_iso_or_equiv
_atom_site_adp_type
_atom_site_occupancy
_atom_site_site_symmetry_order
_atom_site_calc_flag
_atom_site_refinement_flags_posn
_atom_site_refinement_flags_adp
Re1 Re 0.55509(2) 0.20994(2) 0.42157(2) 0.01551(3) Uani 1 1 d . .
O1 O 0.53301(19) 0.10683(8) 0.45550(13) 0.0282(3) Uani 1 1 d . .
O2 O 0.35555(17) 0.21174(8) 0.46742(13) 0.0249(3) Uani 1 1 d . .
O3 O 0.68023(19) 0.24682(9) 0.52384(13) 0.0312(4) Uani 1 1 d . .
C1 C 0.5318(2) 0.17413(10) 0.22710(15) 0.0140(3) Uani 1 1 d . .
C2 C 0.6846(2) 0.19984(10) 0.27059(16) 0.0159(4) Uani 1 1 d . .
C3 C 0.6643(2) 0.27573(10) 0.29987(16) 0.0166(4) Uani 1 1 d . .
H3 H 0.740(3) 0.3072(13) 0.330(2) 0.020(6) Uiso 1 1 d . .
C4 C 0.5086(2) 0.29605(10) 0.28709(15) 0.0146(3) Uani 1 1 d . .
C5 C 0.4318(2) 0.23242(10) 0.23907(15) 0.0147(3) Uani 1 1 d . .
H5 H 0.325(3) 0.2300(13) 0.221(2) 0.020(6) Uiso 1 1 d . .
C6 C 0.4713(2) 0.10267(10) 0.17062(16) 0.0173(4) Uani 1 1 d . .
C7 C 0.4761(3) 0.11314(12) 0.04556(17) 0.0268(4) Uani 1 1 d . .
H7A H 0.5810 0.1199 0.0319 0.040 Uiso 1 1 calc R U
H7B H 0.4167 0.1566 0.0197 0.040 Uiso 1 1 calc R U
H7C H 0.4335 0.0696 0.0054 0.040 Uiso 1 1 calc R U
C8 C 0.5546(2) 0.03233(11) 0.21138(18) 0.0227(4) Uani 1 1 d . .
H8A H 0.6581 0.0340 0.1929 0.034 Uiso 1 1 calc R U
H8B H 0.5019 -0.0103 0.1754 0.034 Uiso 1 1 calc R U
H8C H 0.5570 0.0283 0.2919 0.034 Uiso 1 1 calc R U
C9 C 0.3044(2) 0.09171(12) 0.1861(2) 0.0287(5) Uani 1 1 d . .
H9A H 0.2665 0.0463 0.1489 0.043 Uiso 1 1 calc R U
H9B H 0.2449 0.1336 0.1540 0.043 Uiso 1 1 calc R U
H9C H 0.2955 0.0882 0.2654 0.043 Uiso 1 1 calc R U
C10 C 0.8431(2) 0.16627(11) 0.27124(18) 0.0210(4) Uani 1 1 d . .
C11 C 0.9634(2) 0.22557(14) 0.3066(2) 0.0353(6) Uani 1 1 d . .
H11A H 1.0644 0.2042 0.3079 0.053 Uiso 1 1 calc R U
H11B H 0.9510 0.2437 0.3808 0.053 Uiso 1 1 calc R U
H11C H 0.9512 0.2665 0.2537 0.053 Uiso 1 1 calc R U
C12 C 0.8671(2) 0.14246(13) 0.15394(19) 0.0276(5) Uani 1 1 d . .
H12A H 0.9720 0.1266 0.1539 0.041 Uiso 1 1 calc R U
H12B H 0.8457 0.1840 0.1029 0.041 Uiso 1 1 calc R U
H12C H 0.7990 0.1016 0.1300 0.041 Uiso 1 1 calc R U
C13 C 0.8734(2) 0.10258(13) 0.35390(19) 0.0282(5) Uani 1 1 d . .
H13A H 0.7958 0.0647 0.3369 0.042 Uiso 1 1 calc R U
H13B H 0.8708 0.1209 0.4294 0.042 Uiso 1 1 calc R U
H13C H 0.9731 0.0815 0.3482 0.042 Uiso 1 1 calc R U
C14 C 0.4404(2) 0.37196(10) 0.29414(17) 0.0191(4) Uani 1 1 d . .
C15 C 0.2804(3) 0.36549(12) 0.3258(2) 0.0303(5) Uani 1 1 d . .
H15A H 0.2153 0.3401 0.2664 0.045 Uiso 1 1 calc R U
H15B H 0.2400 0.4148 0.3363 0.045 Uiso 1 1 calc R U
H15C H 0.2834 0.3374 0.3948 0.045 Uiso 1 1 calc R U
C16 C 0.5371(3) 0.41881(13) 0.3802(2) 0.0340(5) Uani 1 1 d . .
H16A H 0.5434 0.3950 0.4530 0.051 Uiso 1 1 calc R U
H16B H 0.4912 0.4676 0.3839 0.051 Uiso 1 1 calc R U
H16C H 0.6388 0.4239 0.3591 0.051 Uiso 1 1 calc R U
C17 C 0.4316(3) 0.40782(13) 0.1794(2) 0.0359(6) Uani 1 1 d . .
H17A H 0.5336 0.4129 0.1589 0.054 Uiso 1 1 calc R U
H17B H 0.3850 0.4565 0.1814 0.054 Uiso 1 1 calc R U
H17C H 0.3705 0.3770 0.1247 0.054 Uiso 1 1 calc R U
C18 C 0.4266(4) 0.09249(16) 0.5308(3) 0.0478(7) Uani 1 1 d . .
H18A H 0.4758 0.0981 0.6081 0.057 Uiso 1 1 calc R U
H18B H 0.3884 0.0415 0.5210 0.057 Uiso 1 1 calc R U
C19 C 0.3009(3) 0.14472(14) 0.5086(2) 0.0382(6) Uani 1 1 d . .
H19A H 0.2212 0.1237 0.4533 0.046 Uiso 1 1 calc R U
H19B H 0.2566 0.1544 0.5776 0.046 Uiso 1 1 calc R U

loop_
_atom_site_aniso_label
_atom_site_aniso_U_11
_atom_site_aniso_U_22
_atom_site_aniso_U_33
_atom_site_aniso_U_23
_atom_site_aniso_U_13
_atom_site_aniso_U_12
Re1 0.01874(4) 0.01506(4) 0.01265(4) -0.00010(3) 0.00178(3) 0.00226(3)
O1 0.0431(9) 0.0181(7) 0.0260(8) 0.0061(6) 0.0138(7) 0.0050(6)
O2 0.0258(7) 0.0258(8) 0.0252(8) 0.0045(6) 0.0113(6) 0.0026(6)
O3 0.0343(9) 0.0354(9) 0.0215(8) -0.0024(7) -0.0050(6) -0.0043(7)
C1 0.0163(8) 0.0137(8) 0.0122(8) 0.0008(6) 0.0028(7) -0.0008(7)
C2 0.0144(8) 0.0157(9) 0.0177(9) -0.0004(7) 0.0024(7) -0.0005(7)
C3 0.0163(9) 0.0148(9) 0.0189(9) -0.0008(7) 0.0028(7) -0.0022(7)
C4 0.0167(8) 0.0128(8) 0.0142(8) 0.0002(7) 0.0015(7) -0.0002(7)
C5 0.0153(8) 0.0148(8) 0.0134(8) 0.0004(7) 0.0002(7) 0.0006(7)
C6 0.0197(9) 0.0135(8) 0.0184(9) -0.0022(7) 0.0014(7) -0.0007(7)
C7 0.0353(12) 0.0257(11) 0.0180(10) -0.0049(8) -0.0018(8) 0.0022(9)
C8 0.0271(10) 0.0133(9) 0.0274(10) -0.0007(8) 0.0024(8) 0.0008(8)
C9 0.0206(10) 0.0195(10) 0.0459(14) -0.0078(9) 0.0038(9) -0.0055(8)
C10 0.0140(9) 0.0217(10) 0.0275(10) -0.0037(8) 0.0036(8) 0.0014(7)
C11 0.0144(10) 0.0327(13) 0.0581(16) -0.0109(11) 0.0023(10) -0.0018(9)
C12 0.0224(10) 0.0317(12) 0.0313(11) -0.0017(9) 0.0131(9) 0.0028(9)
C13 0.0224(10) 0.0310(12) 0.0297(11) 0.0012(9) -0.0017(9) 0.0089(9)
C14 0.0230(9) 0.0122(8) 0.0223(9) -0.0006(7) 0.0037(8) 0.0016(7)
C15 0.0260(11) 0.0202(10) 0.0462(14) 0.0007(10) 0.0104(10) 0.0071(8)
C16 0.0352(12) 0.0198(10) 0.0445(14) -0.0130(10) -0.0038(11) 0.0014(9)
C17 0.0560(16) 0.0219(11) 0.0316(12) 0.0087(9) 0.0122(11) 0.0103(10)
C18 0.0618(18) 0.0354(14) 0.0519(17) 0.0169(13) 0.0290(15) 0.0017(13)
C19 0.0325(12) 0.0369(14) 0.0478(15) 0.0099(11) 0.0156(11) -0.0063(10)

loop_
_atom_type_symbol
_atom_type_description
_atom_type_scat_dispersion_real
_atom_type_scat_dispersion_imag
_atom_type_scat_source
C C 0.0033 0.0016 'International Tables Vol C Tables 4.2.6.8 and 6.1.1.4'
H H 0.0000 0.0000 'International Tables Vol C Tables 4.2.6.8 and 6.1.1.4'
O O 0.0106 0.0060 'International Tables Vol C Tables 4.2.6.8 and 6.1.1.4'
Re Re -1.0185 7.2310 'International Tables Vol C Tables 4.2.6.8 and 6.1.1.4'

loop_
_geom_angle_atom_site_label_1
_geom_angle_atom_site_label_2
_geom_angle_atom_site_label_3
_geom_angle
O3 Re1 O1 107.58(8)
O3 Re1 O2 108.92(8)
O1 Re1 O2 80.31(7)
O3 Re1 C3 88.37(8)
O1 Re1 C3 136.75(7)
O2 Re1 C3 133.06(7)
O3 Re1 C4 107.29(7)
O1 Re1 C4 144.11(7)
O2 Re1 C4 96.21(6)
C3 Re1 C4 37.06(7)
O3 Re1 C2 105.38(7)
O1 Re1 C2 99.72(6)
O2 Re1 C2 143.96(7)
C3 Re1 C2 37.10(6)
C4 Re1 C2 62.74(6)
O3 Re1 C5 142.66(7)
O1 Re1 C5 108.52(7)
O2 Re1 C5 86.30(6)
C3 Re1 C5 58.43(7)
C4 Re1 C5 35.75(6)
C2 Re1 C5 59.24(6)
O3 Re1 C1 141.41(7)
O1 Re1 C1 87.14(6)
O2 Re1 C1 108.64(6)
C3 Re1 C1 59.11(6)
C4 Re1 C1 59.91(6)
C2 Re1 C1 36.09(6)
C5 Re1 C1 33.89(6)
C18 O1 Re1 114.13(15)
C19 O2 Re1 117.16(14)
C5 C1 C2 107.10(16)
C5 C1 C6 119.64(16)
C2 C1 C6 133.17(16)
C5 C1 Re1 70.88(10)
C2 C1 Re1 66.99(10)
C6 C1 Re1 129.90(12)
C3 C2 C1 104.60(15)
C3 C2 C10 121.50(16)
C1 C2 C10 133.08(17)
C3 C2 Re1 68.55(10)
C1 C2 Re1 76.92(10)
C10 C2 Re1 125.77(13)
C4 C3 C2 111.88(16)
C4 C3 Re1 72.91(11)
C2 C3 Re1 74.35(11)
C4 C3 H3 122.5(15)
C2 C3 H3 125.4(15)
Re1 C3 H3 115.7(15)
C3 C4 C5 104.06(16)
C3 C4 C14 128.52(17)
C5 C4 C14 125.82(17)
C3 C4 Re1 70.03(10)
C5 C4 Re1 76.60(11)
C14 C4 Re1 128.75(13)
C1 C5 C4 112.08(16)
C1 C5 Re1 75.23(11)
C4 C5 Re1 67.65(10)
C1 C5 H5 124.9(14)
C4 C5 H5 123.0(14)
Re1 C5 H5 122.3(14)
C8 C6 C1 115.83(16)
C8 C6 C7 110.42(17)
C1 C6 C7 106.51(16)
C8 C6 C9 106.82(16)
C1 C6 C9 110.11(16)
C7 C6 C9 106.84(17)
C6 C7 H7A 109.5
C6 C7 H7B 109.5
H7A C7 H7B 109.5
C6 C7 H7C 109.5
H7A C7 H7C 109.5
H7B C7 H7C 109.5
C6 C8 H8A 109.5
C6 C8 H8B 109.5
H8A C8 H8B 109.5
C6 C8 H8C 109.5
H8A C8 H8C 109.5
H8B C8 H8C 109.5
C6 C9 H9A 109.5
C6 C9 H9B 109.5
H9A C9 H9B 109.5
C6 C9 H9C 109.5
H9A C9 H9C 109.5
H9B C9 H9C 109.5
C12 C10 C13 111.27(18)
C12 C10 C2 110.35(17)
C13 C10 C2 112.68(17)
C12 C10 C11 106.27(18)
C13 C10 C11 106.73(19)
C2 C10 C11 109.27(17)
C10 C11 H11A 109.5
C10 C11 H11B 109.5
H11A C11 H11B 109.5
C10 C11 H11C 109.5
H11A C11 H11C 109.5
H11B C11 H11C 109.5
C10 C12 H12A 109.5
C10 C12 H12B 109.5
H12A C12 H12B 109.5
C10 C12 H12C 109.5
H12A C12 H12C 109.5
H12B C12 H12C 109.5
C10 C13 H13A 109.5
C10 C13 H13B 109.5
H13A C13 H13B 109.5
C10 C13 H13C 109.5
H13A C13 H13C 109.5
H13B C13 H13C 109.5
C4 C14 C16 110.57(17)
C4 C14 C15 109.84(16)
C16 C14 C15 109.45(18)
C4 C14 C17 107.98(17)
C16 C14 C17 110.12(19)
C15 C14 C17 108.85(19)
C14 C15 H15A 109.5
C14 C15 H15B 109.5
H15A C15 H15B 109.5
C14 C15 H15C 109.5
H15A C15 H15C 109.5
H15B C15 H15C 109.5
C14 C16 H16A 109.5
C14 C16 H16B 109.5
H16A C16 H16B 109.5
C14 C16 H16C 109.5
H16A C16 H16C 109.5
H16B C16 H16C 109.5
C14 C17 H17A 109.5
C14 C17 H17B 109.5
H17A C17 H17B 109.5
C14 C17 H17C 109.5
H17A C17 H17C 109.5
H17B C17 H17C 109.5
O1 C18 C19 108.7(2)
O1 C18 H18A 109.9
C19 C18 H18A 109.9
O1 C18 H18B 109.9
C19 C18 H18B 109.9
H18A C18 H18B 108.3
O2 C19 C18 109.2(2)
O2 C19 H19A 109.8
C18 C19 H19A 109.8
O2 C19 H19B 109.8
C18 C19 H19B 109.8
H19A C19 H19B 108.3

loop_
_geom_bond_atom_site_label_1
_geom_bond_atom_site_label_2
_geom_bond_distance
Re1 O3 1.6973(15)
Re1 O1 1.9350(15)
Re1 O2 1.9354(15)
Re1 C3 2.2252(19)
Re1 C4 2.2631(18)
Re1 C2 2.3021(19)
Re1 C5 2.3803(18)
Re1 C1 2.4362(18)
O1 C18 1.428(3)
O2 C19 1.427(3)
C1 C5 1.405(3)
C1 C2 1.473(2)
C1 C6 1.534(3)
C2 C3 1.442(3)
C2 C10 1.540(3)
C3 C4 1.427(3)
C3 H3 0.92(2)
C4 C5 1.430(3)
C4 C14 1.516(3)
C5 H5 0.95(2)
C6 C8 1.528(3)
C6 C7 1.539(3)
C6 C9 1.540(3)
C7 H7A 0.9800
C7 H7B 0.9800
C7 H7C 0.9800
C8 H8A 0.9800
C8 H8B 0.9800
C8 H8C 0.9800
C9 H9A 0.9800
C9 H9B 0.9800
C9 H9C 0.9800
C10 C12 1.533(3)
C10 C13 1.534(3)
C10 C11 1.542(3)
C11 H11A 0.9800
C11 H11B 0.9800
C11 H11C 0.9800
C12 H12A 0.9800
C12 H12B 0.9800
C12 H12C 0.9800
C13 H13A 0.9800
C13 H13B 0.9800
C13 H13C 0.9800
C14 C16 1.527(3)
C14 C15 1.532(3)
C14 C17 1.533(3)
C15 H15A 0.9800
C15 H15B 0.9800
C15 H15C 0.9800
C16 H16A 0.9800
C16 H16B 0.9800
C16 H16C 0.9800
C17 H17A 0.9800
C17 H17B 0.9800
C17 H17C 0.9800
C18 C19 1.468(4)
C18 H18A 0.9900
C18 H18B 0.9900
C19 H19A 0.9900
C19 H19B 0.9900

loop_
_geom_torsion_atom_site_label_1
_geom_torsion_atom_site_label_2
_geom_torsion_atom_site_label_3
_geom_torsion_atom_site_label_4
_geom_torsion
C5 C1 C2 C3 -3.6(2)
C6 C1 C2 C3 172.78(19)
Re1 C1 C2 C3 -63.36(12)
C5 C1 C2 C10 -173.0(2)
C6 C1 C2 C10 3.3(4)
Re1 C1 C2 C10 127.2(2)
C5 C1 C2 Re1 59.80(13)
C6 C1 C2 Re1 -123.9(2)
C1 C2 C3 C4 5.5(2)
C10 C2 C3 C4 176.46(17)
Re1 C2 C3 C4 -63.81(14)
C1 C2 C3 Re1 69.29(12)
C10 C2 C3 Re1 -119.73(17)
C2 C3 C4 C5 -5.1(2)
Re1 C3 C4 C5 -69.80(12)
C2 C3 C4 C14 -171.13(18)
Re1 C3 C4 C14 124.19(19)
C2 C3 C4 Re1 64.68(14)
C2 C1 C5 C4 0.6(2)
C6 C1 C5 C4 -176.37(16)
Re1 C1 C5 C4 57.91(13)
C2 C1 C5 Re1 -57.35(12)
C6 C1 C5 Re1 125.72(16)
C3 C4 C5 C1 2.7(2)
C14 C4 C5 C1 169.22(17)
Re1 C4 C5 C1 -62.34(14)
C3 C4 C5 Re1 65.06(12)
C14 C4 C5 Re1 -128.43(19)
C5 C1 C6 C8 -148.93(18)
C2 C1 C6 C8 35.1(3)
Re1 C1 C6 C8 -59.8(2)
C5 C1 C6 C7 87.9(2)
C2 C1 C6 C7 -88.1(2)
Re1 C1 C6 C7 176.96(13)
C5 C1 C6 C9 -27.6(2)
C2 C1 C6 C9 156.4(2)
Re1 C1 C6 C9 61.5(2)
C3 C2 C10 C12 -116.4(2)
C1 C2 C10 C12 51.6(3)
Re1 C2 C10 C12 158.56(14)
C3 C2 C10 C13 118.5(2)
C1 C2 C10 C13 -73.5(3)
Re1 C2 C10 C13 33.5(2)
C3 C2 C10 C11 0.1(3)
C1 C2 C10 C11 168.1(2)
Re1 C2 C10 C11 -84.9(2)
C3 C4 C14 C16 -34.4(3)
C5 C4 C14 C16 162.43(19)
Re1 C4 C14 C16 60.1(2)
C3 C4 C14 C15 -155.3(2)
C5 C4 C14 C15 41.5(3)
Re1 C4 C14 C15 -60.7(2)
C3 C4 C14 C17 86.2(2)
C5 C4 C14 C17 -77.0(2)
Re1 C4 C14 C17 -179.31(15)
Re1 O1 C18 C19 35.9(3)
Re1 O2 C19 C18 13.2(3)
O1 C18 C19 O2 -30.2(3)
